data_4519015
loop_
_publ_author_name
'Zheng, Zhiwei'
'Arai, Tsuyoshi'
'Takao, Koichiro'

_publ_section_title
;
 Complexation-Distribution Separated Solvent Extraction Process Designed
 for Rapid and Efficient Recovery of Inert Platinum Group Metals.
;
_journal_issue 33
_journal_name_full 'ACS omega'
_journal_page_first 21809
_journal_page_last 21818
_journal_paper_doi 10.1021/acsomega.1c03565
_journal_volume 6
_journal_year 2021
_chemical_formula_moiety 'C18 H16 N4 O8 Ru, O'
_chemical_formula_sum 'C20 H16 N2 O9 Ru'
_chemical_formula_weight 529.42
_space_group_crystal_system monoclinic
_space_group_IT_number 14
_space_group_name_Hall '-P 2ybc'
_space_group_name_H-M_alt 'P 1 21/c 1'
_atom_sites_solution_hydrogens geom
_atom_sites_solution_primary dual
_audit_creation_date 2021-03-23
_audit_creation_method
;
Olex2 1.2
(compiled 2018.05.29 svn.r3508 for OlexSys, GUI svn.r5506)
;
_audit_update_record
;
2021-07-21 deposited with the CCDC.	2021-07-21 downloaded from the CCDC.
;
_cell_angle_alpha 90
_cell_angle_beta 116.707(5)
_cell_angle_gamma 90
_cell_formula_units_Z 4
_cell_length_a 11.9414(4)
_cell_length_b 15.0754(3)
_cell_length_c 12.8497(5)
_cell_measurement_reflns_used 5727
_cell_measurement_temperature 293(2)
_cell_measurement_theta_max 30.2740
_cell_measurement_theta_min 2.3140
_cell_volume 2066.44(15)
_computing_cell_refinement 'CrysAlisPro 1.171.40.60a (Rigaku OD, 2019)'
_computing_data_collection 'CrysAlisPro 1.171.40.60a (Rigaku OD, 2019)'
_computing_data_reduction 'CrysAlisPro 1.171.40.60a (Rigaku OD, 2019)'
_computing_molecular_graphics 'Olex2 (Dolomanov et al., 2009)'
_computing_publication_material 'Olex2 (Dolomanov et al., 2009)'
_computing_structure_refinement 'ShelXL (Sheldrick, 2015)'
_computing_structure_solution 'ShelXT (Sheldrick, 2015)'
_diffrn_ambient_temperature 293
_diffrn_detector_area_resol_mean 10.0000
_diffrn_measured_fraction_theta_full 0.942
_diffrn_measured_fraction_theta_max 0.871
_diffrn_measurement_details
;
List of Runs (angles in degrees, time in seconds):

  # Type    Start    End  Width  t~exp~   \w     \q     \k     \f   Frames
#--------------------------------------------------------------------------
  1  \w     10.00 110.00   0.50   95.00    --   20.00  54.00-150.00  200
  2  \w     52.00 100.00   0.50   95.00    --   20.00  54.00 150.00   96
  3  \w    -38.00 -13.00   0.50   95.00    --   20.00  54.00   0.00   50
  4  \w    -74.00 -29.00   0.50   95.00    --   20.00  54.00 -90.00   90
  5  \w      6.00  62.00   0.50   95.00    --   20.00  54.00 -90.00  112
  6  \w    -61.00 -29.00   0.50   95.00    --   20.00  54.00-150.00   64
;
_diffrn_measurement_device 'two-circle diffractometer'
_diffrn_measurement_device_type 'XtaLAB Mini II'
_diffrn_measurement_method '\w scans'
_diffrn_radiation_type MoK\a
_diffrn_radiation_wavelength 0.71073
_diffrn_reflns_av_R_equivalents 0.0400
_diffrn_reflns_av_unetI/netI 0.0500
_diffrn_reflns_Laue_measured_fraction_full 0.942
_diffrn_reflns_Laue_measured_fraction_max 0.871
_diffrn_reflns_limit_h_max 16
_diffrn_reflns_limit_h_min -16
_diffrn_reflns_limit_k_max 21
_diffrn_reflns_limit_k_min -21
_diffrn_reflns_limit_l_max 18
_diffrn_reflns_limit_l_min -10
_diffrn_reflns_number 11272
_diffrn_reflns_point_group_measured_fraction_full 0.942
_diffrn_reflns_point_group_measured_fraction_max 0.871
_diffrn_reflns_theta_full 25.242
_diffrn_reflns_theta_max 30.852
_diffrn_reflns_theta_min 2.230
_exptl_absorpt_coefficient_mu 0.815
_exptl_absorpt_correction_T_max 0.958
_exptl_absorpt_correction_T_min 0.905
_exptl_absorpt_correction_type analytical
_exptl_absorpt_process_details
;
CrysAlisPro 1.171.40.60a (Rigaku Oxford Diffraction, 2019)
Analytical numeric absorption correction using a multifaceted crystal
			model based on expressions derived by R.C. Clark & J.S. Reid.
(Clark, R. C. & Reid, J. S. (1995). Acta Cryst. A51, 887-897)
;
_exptl_crystal_colour brown
_exptl_crystal_colour_primary brown
_exptl_crystal_density_diffrn 1.702
_exptl_crystal_description plate
_exptl_crystal_F_000 1064
_exptl_crystal_size_max 0.314
_exptl_crystal_size_mid 0.225
_exptl_crystal_size_min 0.121
_refine_diff_density_max 1.015
_refine_diff_density_min -0.502
_refine_diff_density_rms 0.149
_refine_ls_extinction_coef 0.0026(6)
_refine_ls_extinction_expression Fc^*^=kFc[1+0.001xFc^2^\l^3^/sin(2\q)]^-1/4^
_refine_ls_extinction_method 'SHELXL-2017/1 (Sheldrick 2017)'
_refine_ls_goodness_of_fit_ref 0.957
_refine_ls_hydrogen_treatment constr
_refine_ls_matrix_type full
_refine_ls_number_parameters 292
_refine_ls_number_reflns 5672
_refine_ls_number_restraints 0
_refine_ls_restrained_S_all 0.957
_refine_ls_R_factor_all 0.0601
_refine_ls_R_factor_gt 0.0387
_refine_ls_shift/su_max 0.000
_refine_ls_shift/su_mean 0.000
_refine_ls_structure_factor_coef Fsqd
_refine_ls_weighting_details 'w=1/[\s^2^(Fo^2^)+(0.0719P)^2^] where P=(Fo^2^+2Fc^2^)/3'
_refine_ls_weighting_scheme calc
_refine_ls_wR_factor_gt 0.1017
_refine_ls_wR_factor_ref 0.1148
_reflns_Friedel_coverage 0.000
_reflns_number_gt 4152
_reflns_number_total 5672
_reflns_threshold_expression 'I > 2\s(I)'
_cod_data_source_file ao1c03565_si_002.cif
_cod_data_source_block 200803_weber_ru-tbpda_a_
_cod_original_cell_volume 2066.44(14)
_cod_database_code 4519015
_shelx_shelxl_version_number 2017/1
_shelx_space_group_comment
;
The symmetry employed for this shelxl refinement is uniquely defined
by the following loop, which should always be used as a source of
symmetry information in preference to the above space-group names.
They are only intended as comments.
;
_olex2_refinement_description
;
1. Fixed Uiso
 At 1.2 times of:
  All C(H) groups, All C(H,H) groups
 At 1.5 times of:
  All C(H,H,H) groups
2.a Secondary CH2 refined with riding coordinates:
 C8(H8A,H8B), C10(H10A,H10B)
2.b Aromatic/amide H refined with riding coordinates:
 C3(H3), C4(H4), C14(H14), C16(H16), C5(H5), C15(H15)
2.c Idealised Me refined as rotating group:
 C9(H9A,H9B,H9C), C11(H11A,H11B,H11C)
;
_olex2_submission_special_instructions 'No special instructions were received'
_oxdiff_exptl_absorpt_empirical_details
;
Empirical correction (ABSPACK) includes:
;

loop_
_space_group_symop_operation_xyz
'x, y, z'
'-x, y+1/2, -z+1/2'
'-x, -y, -z'
'x, -y-1/2, z-1/2'

loop_
_atom_site_label
_atom_site_type_symbol
_atom_site_fract_x
_atom_site_fract_y
_atom_site_fract_z
_atom_site_U_iso_or_equiv
_atom_site_adp_type
_atom_site_occupancy
_atom_site_site_symmetry_order
_atom_site_calc_flag
_atom_site_refinement_flags_posn
_atom_site_refinement_flags_adp
_atom_site_refinement_flags_occupancy
_atom_site_disorder_assembly
_atom_site_disorder_group
Ru1 Ru 0.37118(2) 0.61748(2) 0.68943(2) 0.03325(9) Uani 1 1 d . . . . .
O2 O 0.4675(2) 0.50456(13) 0.73303(19) 0.0434(5) Uani 1 1 d . . . . .
O7 O 0.5371(2) 0.67460(14) 0.7112(2) 0.0442(5) Uani 1 1 d . . . . .
O5 O 0.2409(2) 0.55398(15) 0.7270(2) 0.0482(5) Uani 1 1 d . . . . .
N4 N 0.4492(2) 0.63623(15) 0.8586(2) 0.0384(5) Uani 1 1 d . . . . .
N2 N 0.3147(2) 0.55915(14) 0.5216(2) 0.0338(5) Uani 1 1 d . . . . .
O3 O 0.5049(2) 0.37610(14) 0.6700(2) 0.0577(7) Uani 1 1 d . . . . .
O8 O 0.7167(2) 0.7237(2) 0.8520(3) 0.0807(9) Uani 1 1 d . . . . .
O6 O 0.2071(3) 0.52084(19) 0.8794(3) 0.0754(8) Uani 1 1 d . . . . .
O4 O 0.2574(2) 0.74321(15) 0.4101(2) 0.0577(7) Uani 1 1 d . . . . .
N1 N 0.2912(2) 0.71814(16) 0.6568(2) 0.0411(6) Uani 1 1 d . . . . .
O1 O 0.2409(3) 0.78544(16) 0.6389(2) 0.0688(8) Uani 1 1 d . . . . .
N3 N 0.0669(2) 0.69367(17) 0.3796(3) 0.0474(7) Uani 1 1 d . . . . .
C2 C 0.3687(3) 0.47869(17) 0.5300(3) 0.0360(6) Uani 1 1 d . . . . .
C3 C 0.3503(3) 0.4285(2) 0.4345(3) 0.0437(7) Uani 1 1 d . . . . .
H3 H 0.390454 0.374125 0.443509 0.052 Uiso 1 1 calc R . . . .
C1 C 0.4539(3) 0.44789(18) 0.6512(3) 0.0388(6) Uani 1 1 d . . . . .
C4 C 0.2714(3) 0.4598(2) 0.3253(3) 0.0513(8) Uani 1 1 d . . . . .
H4 H 0.256628 0.426578 0.259325 0.062 Uiso 1 1 calc R . . . .
C13 C 0.3907(3) 0.60141(19) 0.9160(3) 0.0443(7) Uani 1 1 d . . . . .
C17 C 0.5635(3) 0.6722(2) 0.9066(3) 0.0461(8) Uani 1 1 d . . . . .
C7 C 0.1868(3) 0.68255(19) 0.4029(3) 0.0393(6) Uani 1 1 d . . . . .
C12 C 0.2695(3) 0.5554(2) 0.8379(4) 0.0532(9) Uani 1 1 d . . . . .
C14 C 0.4484(4) 0.6061(2) 1.0359(3) 0.0564(10) Uani 1 1 d . . . . .
H14 H 0.409831 0.582811 1.078705 0.068 Uiso 1 1 calc R . . . .
C16 C 0.6238(4) 0.6780(2) 1.0279(3) 0.0599(10) Uani 1 1 d . . . . .
H16 H 0.703184 0.703190 1.066126 0.072 Uiso 1 1 calc R . . . .
C6 C 0.2374(3) 0.5896(2) 0.4148(3) 0.0364(6) Uani 1 1 d . . . . .
C5 C 0.2143(3) 0.5414(2) 0.3149(3) 0.0468(7) Uani 1 1 d . . . . .
H5 H 0.161020 0.563817 0.241786 0.056 Uiso 1 1 calc R . . . .
C18 C 0.6114(3) 0.6934(2) 0.8193(3) 0.0517(9) Uani 1 1 d . . . . .
C15 C 0.5636(4) 0.6456(3) 1.0906(3) 0.0656(11) Uani 1 1 d . . . . .
H15 H 0.602282 0.650880 1.171366 0.079 Uiso 1 1 calc R . . . .
C8 C -0.0219(3) 0.6202(2) 0.3649(4) 0.0573(9) Uani 1 1 d . . . . .
H8A H 0.015633 0.564565 0.359037 0.069 Uiso 1 1 calc R . . . .
H8B H -0.097579 0.628858 0.292652 0.069 Uiso 1 1 calc R . . . .
C10 C 0.0167(4) 0.7840(3) 0.3570(4) 0.0688(12) Uani 1 1 d . . . . .
H10A H 0.079367 0.824894 0.409462 0.083 Uiso 1 1 calc R . . . .
H10B H -0.056196 0.787480 0.371443 0.083 Uiso 1 1 calc R . . . .
C9 C -0.0557(4) 0.6147(3) 0.4631(4) 0.0697(12) Uani 1 1 d . . . . .
H9A H -0.115951 0.568129 0.448003 0.104 Uiso 1 1 calc GR . . . .
H9B H -0.091080 0.670096 0.470505 0.104 Uiso 1 1 calc GR . . . .
H9C H 0.018077 0.602184 0.534108 0.104 Uiso 1 1 calc GR . . . .
C11 C -0.0194(4) 0.8101(3) 0.2326(5) 0.0935(16) Uani 1 1 d . . . . .
H11A H -0.086057 0.772464 0.180795 0.140 Uiso 1 1 calc GR . . . .
H11B H 0.051776 0.803712 0.217219 0.140 Uiso 1 1 calc GR . . . .
H11C H -0.046993 0.870711 0.220491 0.140 Uiso 1 1 calc GR . . . .
O9 O 0.0775(8) 0.4344(7) 0.9779(9) 0.333(6) Uani 1 1 d . . . . .

loop_
_atom_site_aniso_label
_atom_site_aniso_U_11
_atom_site_aniso_U_22
_atom_site_aniso_U_33
_atom_site_aniso_U_23
_atom_site_aniso_U_13
_atom_site_aniso_U_12
Ru1 0.03671(14) 0.02917(12) 0.03524(14) -0.00106(9) 0.01738(11) 0.00182(9)
O2 0.0502(12) 0.0354(10) 0.0428(12) 0.0036(9) 0.0193(11) 0.0084(9)
O7 0.0452(12) 0.0415(11) 0.0500(14) -0.0052(10) 0.0251(11) -0.0043(9)
O5 0.0486(12) 0.0468(12) 0.0568(14) 0.0008(11) 0.0303(12) -0.0056(10)
N4 0.0462(14) 0.0316(11) 0.0367(13) -0.0009(10) 0.0181(12) 0.0089(10)
N2 0.0369(12) 0.0276(10) 0.0419(14) -0.0061(10) 0.0220(11) -0.0050(9)
O3 0.0681(16) 0.0378(12) 0.0663(17) 0.0021(11) 0.0294(15) 0.0147(10)
O8 0.0493(15) 0.098(2) 0.090(2) -0.0250(18) 0.0269(16) -0.0231(15)
O6 0.091(2) 0.0691(18) 0.097(2) 0.0093(16) 0.071(2) -0.0040(15)
O4 0.0501(13) 0.0389(11) 0.0817(19) -0.0002(12) 0.0274(14) -0.0094(10)
N1 0.0448(13) 0.0384(13) 0.0382(14) -0.0021(11) 0.0172(12) 0.0069(11)
O1 0.0873(19) 0.0488(14) 0.0617(17) 0.0028(13) 0.0258(16) 0.0305(13)
N3 0.0447(14) 0.0426(14) 0.0583(18) 0.0056(13) 0.0260(14) 0.0037(11)
C2 0.0354(13) 0.0310(12) 0.0455(17) -0.0034(12) 0.0216(14) -0.0047(11)
C3 0.0470(16) 0.0345(14) 0.055(2) -0.0102(14) 0.0276(16) -0.0062(13)
C1 0.0410(15) 0.0301(13) 0.0506(18) 0.0018(13) 0.0253(15) -0.0001(11)
C4 0.059(2) 0.0475(18) 0.056(2) -0.0175(16) 0.0336(19) -0.0111(15)
C13 0.0605(19) 0.0336(14) 0.0474(18) 0.0040(13) 0.0319(17) 0.0149(13)
C17 0.0486(17) 0.0330(14) 0.0484(19) -0.0048(13) 0.0144(16) 0.0081(12)
C7 0.0436(15) 0.0357(14) 0.0365(16) -0.0005(12) 0.0161(14) -0.0038(12)
C12 0.067(2) 0.0409(16) 0.069(2) 0.0070(17) 0.046(2) 0.0072(15)
C14 0.087(3) 0.0450(18) 0.0430(19) 0.0073(15) 0.034(2) 0.0256(18)
C16 0.060(2) 0.0474(18) 0.048(2) -0.0096(16) 0.0022(19) 0.0095(16)
C6 0.0344(13) 0.0361(13) 0.0385(16) -0.0016(13) 0.0163(13) -0.0078(11)
C5 0.0485(17) 0.0525(18) 0.0379(17) -0.0054(14) 0.0181(15) -0.0093(14)
C18 0.0457(18) 0.0424(17) 0.066(2) -0.0054(16) 0.0246(19) -0.0010(14)
C15 0.099(3) 0.0505(19) 0.0369(18) 0.0015(17) 0.021(2) 0.027(2)
C8 0.0447(18) 0.064(2) 0.062(2) -0.0017(18) 0.0229(19) -0.0101(16)
C10 0.064(2) 0.057(2) 0.096(3) 0.024(2) 0.045(3) 0.0195(18)
C9 0.066(2) 0.067(3) 0.086(3) 0.006(2) 0.042(3) -0.0024(19)
C11 0.069(3) 0.101(4) 0.102(4) 0.049(3) 0.031(3) 0.024(3)
O9 0.256(8) 0.445(13) 0.403(15) 0.257(12) 0.242(11) 0.062(10)

loop_
_atom_type_symbol
_atom_type_description
_atom_type_scat_dispersion_real
_atom_type_scat_dispersion_imag
_atom_type_scat_source
C C 0.0033 0.0016 'International Tables Vol C Tables 4.2.6.8 and 6.1.1.4'
H H 0.0000 0.0000 'International Tables Vol C Tables 4.2.6.8 and 6.1.1.4'
N N 0.0061 0.0033 'International Tables Vol C Tables 4.2.6.8 and 6.1.1.4'
O O 0.0106 0.0060 'International Tables Vol C Tables 4.2.6.8 and 6.1.1.4'
Ru Ru -1.2594 0.8363 'International Tables Vol C Tables 4.2.6.8 and 6.1.1.4'

loop_
_exptl_crystal_face_index_h
_exptl_crystal_face_index_k
_exptl_crystal_face_index_l
_exptl_crystal_face_perp_dist
4 18 -10 0.1293
-5 17 11 0.0956
-6 -13 14 0.1406
5 -17 -11 0.1264
7 16 -11 0.1128
-14 2 -2 0.0815
-7 -16 11 0.1560
13 -4 3 0.0267

loop_
_geom_angle_atom_site_label_1
_geom_angle_atom_site_label_2
_geom_angle_atom_site_label_3
_geom_angle
_geom_angle_site_symmetry_1
_geom_angle_site_symmetry_3
_geom_angle_publ_flag
O2 Ru1 O7 85.45(8) . . ?
O2 Ru1 O5 86.45(9) . . ?
O2 Ru1 N2 79.18(9) . . ?
O7 Ru1 N2 99.03(8) . . ?
O5 Ru1 O7 160.63(9) . . ?
O5 Ru1 N2 96.68(9) . . ?
N4 Ru1 O2 83.39(9) . . ?
N4 Ru1 O7 80.83(10) . . ?
N4 Ru1 O5 80.78(10) . . ?
N4 Ru1 N2 162.52(9) . . ?
N1 Ru1 O2 177.63(11) . . ?
N1 Ru1 O7 93.34(10) . . ?
N1 Ru1 O5 94.09(11) . . ?
N1 Ru1 N4 94.41(11) . . ?
N1 Ru1 N2 103.03(11) . . ?
C1 O2 Ru1 119.08(19) . . ?
C18 O7 Ru1 112.9(2) . . ?
C12 O5 Ru1 113.2(2) . . ?
C13 N4 Ru1 116.8(2) . . ?
C13 N4 C17 125.9(3) . . ?
C17 N4 Ru1 116.6(2) . . ?
C2 N2 Ru1 111.4(2) . . ?
C6 N2 Ru1 130.50(19) . . ?
C6 N2 C2 118.1(2) . . ?
O1 N1 Ru1 177.8(3) . . ?
C7 N3 C8 124.5(3) . . ?
C7 N3 C10 117.6(3) . . ?
C10 N3 C8 117.6(3) . . ?
N2 C2 C3 122.9(3) . . ?
N2 C2 C1 115.8(3) . . ?
C3 C2 C1 121.2(3) . . ?
C2 C3 H3 120.5 . . ?
C2 C3 C4 119.0(3) . . ?
C4 C3 H3 120.5 . . ?
O2 C1 C2 114.4(2) . . ?
O3 C1 O2 123.7(3) . . ?
O3 C1 C2 121.9(3) . . ?
C3 C4 H4 120.5 . . ?
C3 C4 C5 119.0(3) . . ?
C5 C4 H4 120.5 . . ?
N4 C13 C12 113.5(3) . . ?
N4 C13 C14 118.5(4) . . ?
C14 C13 C12 127.9(3) . . ?
N4 C17 C16 116.7(3) . . ?
N4 C17 C18 113.2(3) . . ?
C16 C17 C18 129.9(3) . . ?
O4 C7 N3 124.0(3) . . ?
O4 C7 C6 117.2(3) . . ?
N3 C7 C6 118.7(3) . . ?
O5 C12 C13 115.7(3) . . ?
O6 C12 O5 124.2(4) . . ?
O6 C12 C13 120.1(4) . . ?
C13 C14 H14 120.7 . . ?
C15 C14 C13 118.6(4) . . ?
C15 C14 H14 120.7 . . ?
C17 C16 H16 120.5 . . ?
C15 C16 C17 119.0(4) . . ?
C15 C16 H16 120.5 . . ?
N2 C6 C7 118.8(3) . . ?
N2 C6 C5 121.6(3) . . ?
C5 C6 C7 119.3(3) . . ?
C4 C5 C6 119.4(3) . . ?
C4 C5 H5 120.3 . . ?
C6 C5 H5 120.3 . . ?
O7 C18 C17 116.4(3) . . ?
O8 C18 O7 123.5(4) . . ?
O8 C18 C17 120.0(4) . . ?
C14 C15 C16 121.2(4) . . ?
C14 C15 H15 119.4 . . ?
C16 C15 H15 119.4 . . ?
N3 C8 H8A 109.1 . . ?
N3 C8 H8B 109.1 . . ?
N3 C8 C9 112.5(3) . . ?
H8A C8 H8B 107.8 . . ?
C9 C8 H8A 109.1 . . ?
C9 C8 H8B 109.1 . . ?
N3 C10 H10A 109.6 . . ?
N3 C10 H10B 109.6 . . ?
N3 C10 C11 110.5(4) . . ?
H10A C10 H10B 108.1 . . ?
C11 C10 H10A 109.6 . . ?
C11 C10 H10B 109.6 . . ?
C8 C9 H9A 109.5 . . ?
C8 C9 H9B 109.5 . . ?
C8 C9 H9C 109.5 . . ?
H9A C9 H9B 109.5 . . ?
H9A C9 H9C 109.5 . . ?
H9B C9 H9C 109.5 . . ?
C10 C11 H11A 109.5 . . ?
C10 C11 H11B 109.5 . . ?
C10 C11 H11C 109.5 . . ?
H11A C11 H11B 109.5 . . ?
H11A C11 H11C 109.5 . . ?
H11B C11 H11C 109.5 . . ?

loop_
_geom_bond_atom_site_label_1
_geom_bond_atom_site_label_2
_geom_bond_distance
_geom_bond_site_symmetry_2
_geom_bond_publ_flag
Ru1 O2 1.9887(19) . ?
Ru1 O7 2.060(2) . ?
Ru1 O5 2.060(2) . ?
Ru1 N4 1.963(3) . ?
Ru1 N2 2.139(2) . ?
Ru1 N1 1.741(2) . ?
O2 C1 1.307(4) . ?
O7 C18 1.300(4) . ?
O5 C12 1.308(4) . ?
N4 C13 1.330(4) . ?
N4 C17 1.335(4) . ?
N2 C2 1.355(3) . ?
N2 C6 1.344(4) . ?
O3 C1 1.212(3) . ?
O8 C18 1.222(4) . ?
O6 C12 1.211(4) . ?
O4 C7 1.219(3) . ?
N1 O1 1.148(3) . ?
N3 C7 1.335(4) . ?
N3 C8 1.485(4) . ?
N3 C10 1.463(4) . ?
C2 C3 1.373(4) . ?
C2 C1 1.501(4) . ?
C3 H3 0.9300 . ?
C3 C4 1.375(5) . ?
C4 H4 0.9300 . ?
C4 C5 1.384(5) . ?
C13 C12 1.510(5) . ?
C13 C14 1.378(5) . ?
C17 C16 1.395(5) . ?
C17 C18 1.504(5) . ?
C7 C6 1.506(4) . ?
C14 H14 0.9300 . ?
C14 C15 1.369(6) . ?
C16 H16 0.9300 . ?
C16 C15 1.388(6) . ?
C6 C5 1.390(4) . ?
C5 H5 0.9300 . ?
C15 H15 0.9300 . ?
C8 H8A 0.9700 . ?
C8 H8B 0.9700 . ?
C8 C9 1.491(6) . ?
C10 H10A 0.9700 . ?
C10 H10B 0.9700 . ?
C10 C11 1.509(6) . ?
C9 H9A 0.9600 . ?
C9 H9B 0.9600 . ?
C9 H9C 0.9600 . ?
C11 H11A 0.9600 . ?
C11 H11B 0.9600 . ?
C11 H11C 0.9600 . ?

loop_
_geom_torsion_atom_site_label_1
_geom_torsion_atom_site_label_2
_geom_torsion_atom_site_label_3
_geom_torsion_atom_site_label_4
_geom_torsion
_geom_torsion_site_symmetry_1
_geom_torsion_site_symmetry_2
_geom_torsion_site_symmetry_3
_geom_torsion_site_symmetry_4
_geom_torsion_publ_flag
Ru1 O2 C1 O3 -177.1(2) . . . . ?
Ru1 O2 C1 C2 2.8(3) . . . . ?
Ru1 O7 C18 O8 176.4(3) . . . . ?
Ru1 O7 C18 C17 -1.0(4) . . . . ?
Ru1 O5 C12 O6 -178.8(3) . . . . ?
Ru1 O5 C12 C13 -0.7(3) . . . . ?
Ru1 N4 C13 C12 -2.1(3) . . . . ?
Ru1 N4 C13 C14 174.1(2) . . . . ?
Ru1 N4 C17 C16 -174.2(2) . . . . ?
Ru1 N4 C17 C18 1.0(3) . . . . ?
Ru1 N2 C2 C3 -178.3(2) . . . . ?
Ru1 N2 C2 C1 0.1(3) . . . . ?
Ru1 N2 C6 C7 6.0(4) . . . . ?
Ru1 N2 C6 C5 178.9(2) . . . . ?
N4 C13 C12 O5 1.8(4) . . . . ?
N4 C13 C12 O6 -180.0(3) . . . . ?
N4 C13 C14 C15 -0.5(4) . . . . ?
N4 C17 C16 C15 0.9(5) . . . . ?
N4 C17 C18 O7 0.1(4) . . . . ?
N4 C17 C18 O8 -177.4(3) . . . . ?
N2 C2 C3 C4 -1.6(4) . . . . ?
N2 C2 C1 O2 -1.9(3) . . . . ?
N2 C2 C1 O3 178.0(3) . . . . ?
N2 C6 C5 C4 0.5(5) . . . . ?
O4 C7 C6 N2 76.9(4) . . . . ?
O4 C7 C6 C5 -96.1(4) . . . . ?
N3 C7 C6 N2 -106.3(3) . . . . ?
N3 C7 C6 C5 80.7(4) . . . . ?
C2 N2 C6 C7 -174.0(2) . . . . ?
C2 N2 C6 C5 -1.1(4) . . . . ?
C2 C3 C4 C5 0.8(5) . . . . ?
C3 C2 C1 O2 176.6(3) . . . . ?
C3 C2 C1 O3 -3.5(4) . . . . ?
C3 C4 C5 C6 -0.3(5) . . . . ?
C1 C2 C3 C4 -179.9(3) . . . . ?
C13 N4 C17 C16 -3.8(4) . . . . ?
C13 N4 C17 C18 171.4(3) . . . . ?
C13 C14 C15 C16 -2.1(5) . . . . ?
C17 N4 C13 C12 -172.5(3) . . . . ?
C17 N4 C13 C14 3.7(4) . . . . ?
C17 C16 C15 C14 1.9(5) . . . . ?
C7 N3 C8 C9 109.8(4) . . . . ?
C7 N3 C10 C11 81.3(4) . . . . ?
C7 C6 C5 C4 173.3(3) . . . . ?
C12 C13 C14 C15 175.0(3) . . . . ?
C14 C13 C12 O5 -173.9(3) . . . . ?
C14 C13 C12 O6 4.3(5) . . . . ?
C16 C17 C18 O7 174.5(3) . . . . ?
C16 C17 C18 O8 -3.0(6) . . . . ?
C6 N2 C2 C3 1.7(4) . . . . ?
C6 N2 C2 C1 -179.9(2) . . . . ?
C18 C17 C16 C15 -173.3(3) . . . . ?
C8 N3 C7 O4 176.9(3) . . . . ?
C8 N3 C7 C6 0.3(5) . . . . ?
C8 N3 C10 C11 -93.4(4) . . . . ?
C10 N3 C7 O4 2.5(5) . . . . ?
C10 N3 C7 C6 -174.0(3) . . . . ?
C10 N3 C8 C9 -75.9(4) . . . . ?
